data_2202917
loop_
_publ_author_name
'Graham Smith'
'Urs D. Wermuth'
'Jonathan M. White'

_publ_section_title
;
 8-Quinolinylurea
;
_journal_issue 7
_journal_name_full 'Acta Crystallographica Section E'
_journal_page_first o972
_journal_page_last o974
_journal_paper_doi 10.1107/S1600536803012479
_journal_volume 59
_journal_year 2003
_chemical_formula_iupac 'C10 H9 N3 O'
_chemical_formula_moiety 'C10 H9 N3 O'
_chemical_formula_sum 'C10 H9 N3 O'
_chemical_formula_weight 187.20
_chemical_melting_point 476.5(5)
_chemical_name_common '(8-quinolyl)urea, 8-ureidoquinoline'
_chemical_name_systematic
;
8-quinolinylurea
;
_space_group_IT_number 14
_symmetry_cell_setting monoclinic
_symmetry_space_group_name_Hall '-P 2yn'
_symmetry_space_group_name_H-M 'P 1 21/n 1'
_atom_sites_solution_hydrogens geom
_atom_sites_solution_primary direct
_atom_sites_solution_secondary difmap
_audit_creation_method 'SHELXTL-97 (Bruker, 1997)'
_cell_angle_alpha 90
_cell_angle_beta 93.333(2)
_cell_angle_gamma 90
_cell_formula_units_Z 4
_cell_length_a 7.1436(8)
_cell_length_b 8.1394(9)
_cell_length_c 15.2836(17)
_cell_measurement_reflns_used 978
_cell_measurement_temperature 293(2)
_cell_measurement_theta_max 22.13
_cell_measurement_theta_min 2.67
_cell_volume 887.16(17)
_computing_cell_refinement SMART
_computing_data_collection 'SMART (Bruker, 2000)'
_computing_data_reduction 'SAINT (Bruker, 1999)'
_computing_molecular_graphics 'PLATON for Windows (Spek, 1999)'
_computing_publication_material SHELXTL97
_computing_structure_refinement SHELXTL97
_computing_structure_solution 'SHELXTL97 (Bruker, 1997)'
_diffrn_ambient_temperature 293(2)
_diffrn_measured_fraction_theta_full 1.000
_diffrn_measured_fraction_theta_max 1.000
_diffrn_measurement_device_type 'Bruker CCD area-detector'
_diffrn_measurement_method '\f and \w'
_diffrn_radiation_monochromator ' graphite'
_diffrn_radiation_source 'fine-focus sealed tube'
_diffrn_radiation_type MoK\a
_diffrn_radiation_wavelength 0.71073
_diffrn_reflns_av_R_equivalents 0.050
_diffrn_reflns_av_sigmaI/netI 0.042
_diffrn_reflns_limit_h_max 6
_diffrn_reflns_limit_h_min -8
_diffrn_reflns_limit_k_max 9
_diffrn_reflns_limit_k_min -9
_diffrn_reflns_limit_l_max 18
_diffrn_reflns_limit_l_min -15
_diffrn_reflns_number 4542
_diffrn_reflns_theta_full 25.0
_diffrn_reflns_theta_max 25.0
_diffrn_reflns_theta_min 2.7
_diffrn_standards_decay_% 0
_diffrn_standards_number 0
_exptl_absorpt_coefficient_mu 0.096
_exptl_absorpt_correction_type none
_exptl_crystal_colour Colourless
_exptl_crystal_density_diffrn 1.402
_exptl_crystal_density_method 'not measured'
_exptl_crystal_description block
_exptl_crystal_F_000 392
_exptl_crystal_size_max 0.32
_exptl_crystal_size_mid 0.16
_exptl_crystal_size_min 0.10
_refine_diff_density_max 0.13
_refine_diff_density_min -0.12
_refine_ls_extinction_coef 0.0062(18)
_refine_ls_extinction_expression Fc^*^=kFc[1+0.001xFc^2^\l^3^/sin(2\q)]^-1/4^
_refine_ls_extinction_method SHELXTL97
_refine_ls_goodness_of_fit_ref 0.97
_refine_ls_hydrogen_treatment mixed
_refine_ls_matrix_type full
_refine_ls_number_parameters 140
_refine_ls_number_reflns 1566
_refine_ls_number_restraints 0
_refine_ls_restrained_S_all 0.97
_refine_ls_R_factor_all 0.065
_refine_ls_R_factor_gt 0.044
_refine_ls_shift/su_max <0.001
_refine_ls_shift/su_mean 0.000
_refine_ls_structure_factor_coef Fsqd
_refine_ls_weighting_details 'calc w = 1/[\s^2^(Fo^2^)+(0.0391P)^2^] where P = (Fo^2^+2Fc^2^)/3'
_refine_ls_weighting_scheme calc
_refine_ls_wR_factor_gt 0.090
_refine_ls_wR_factor_ref 0.098
_reflns_number_gt 1133
_reflns_number_total 1566
_reflns_threshold_expression I>2\s(I)
_cod_data_source_file tk6113.cif
_cod_data_source_block I
_cod_depositor_comments
;
The following automatic conversions were performed:
'_symmetry_cell_setting' value 'Monoclinic' changed to 'monoclinic'
according to '/home/saulius/struct/CIF-dictionaries/cif_core.dic'
dictionary named 'cif_core.dic' version 2.4.1 from 2010-06-29.

Automatic conversion script
Id: cif_fix_enum 1527 2010-12-29 10:47:43Z saulius 

The following automatic conversions were performed:

'_chemical_melting_point' value '476--477' was changed to '476.5(5)'
- the average value was taken and precision was estimated.

Automatic conversion script
Id: cif_fix_values 1646 2011-03-28 12:23:43Z adriana 

The following automatic conversions were performed:

'_chemical_melting_point' value '476--477' was changed to '476.5(5)'
- the average value was taken and precision was
estimated.

'_symmetry_cell_setting' value 'Monoclinic' changed to
'monoclinic' according to
/home/saulius/struct/CIF-dictionaries/cif_core.dic dictionary named
'cif_core.dic' version 2.4.1 from 2010-06-29.

Automatic conversion script
Id: cif_fix_values 1715 2011-07-08 13:25:40Z adriana 
;
_cod_original_sg_symbol_Hall '-P 2y n'
_cod_original_sg_symbol_H-M 'P 21/n'
_cod_database_code 2202917
_cod_database_fobs_code 2202917

loop_
_symmetry_equiv_pos_as_xyz
'x, y, z'
'-x+1/2, y+1/2, -z+1/2'
'-x, -y, -z'
'x+1/2, -y+1/2, z+1/2'

loop_
_atom_site_aniso_label
_atom_site_aniso_U_11
_atom_site_aniso_U_22
_atom_site_aniso_U_33
_atom_site_aniso_U_12
_atom_site_aniso_U_13
_atom_site_aniso_U_23
O21 0.1126(13) 0.0523(9) 0.0718(10) -0.0103(8) 0.0004(8) -0.0133(7)
N1 0.0531(10) 0.0437(8) 0.0469(9) 0.0044(7) 0.0030(7) -0.0024(7)
N11 0.0683(12) 0.0444(10) 0.0461(10) -0.0008(8) 0.0005(7) -0.0059(8)
N31 0.144(2) 0.0723(14) 0.0451(12) -0.0189(14) 0.0019(11) -0.0138(11)
C2 0.0618(13) 0.0473(11) 0.0572(12) 0.0006(9) 0.0039(9) -0.0041(9)
C3 0.0723(15) 0.0595(13) 0.0537(12) 0.0031(10) 0.0003(10) -0.0154(10)
C4 0.0709(15) 0.0692(14) 0.0409(11) 0.0097(11) 0.0029(9) -0.0059(10)
C5 0.0754(15) 0.0669(13) 0.0484(11) 0.0059(11) 0.0115(10) 0.0110(10)
C6 0.0758(15) 0.0568(12) 0.0656(14) -0.0006(11) 0.0148(11) 0.0131(11)
C7 0.0595(13) 0.0489(11) 0.0666(13) -0.0031(9) 0.0063(10) -0.0028(9)
C8 0.0431(11) 0.0491(11) 0.0473(11) 0.0059(8) 0.0031(8) -0.0026(8)
C9 0.0512(12) 0.0549(11) 0.0434(11) 0.0106(9) 0.0074(8) 0.0002(9)
C10 0.0409(11) 0.0448(10) 0.0438(10) 0.0091(8) 0.0061(7) 0.0005(8)
C21 0.0699(15) 0.0548(12) 0.0546(13) 0.0027(10) -0.0052(10) -0.0106(10)

loop_
_atom_site_label
_atom_site_fract_x
_atom_site_fract_y
_atom_site_fract_z
_atom_site_U_iso_or_equiv
_atom_site_thermal_displace_type
_atom_site_occupancy
_atom_site_type_symbol
O21 0.3942(2) 0.85917(16) 0.19967(8) 0.0791(6) Uani 1.000 O
N1 0.2027(2) 0.35554(16) 0.03980(9) 0.0479(5) Uani 1.000 N
N11 0.3135(2) 0.6068(2) 0.14424(10) 0.0530(6) Uani 1.000 N
N31 0.3128(3) 0.6553(3) 0.29036(12) 0.0873(9) Uani 1.000 N
C2 0.1491(3) 0.2315(2) -0.01131(12) 0.0554(7) Uani 1.000 C
C3 0.1322(3) 0.2386(2) -0.10303(12) 0.0620(8) Uani 1.000 C
C4 0.1725(3) 0.3823(2) -0.14244(12) 0.0603(8) Uani 1.000 C
C5 0.2810(3) 0.6708(2) -0.12906(12) 0.0633(8) Uani 1.000 C
C6 0.3394(3) 0.7968(2) -0.07680(13) 0.0657(8) Uani 1.000 C
C7 0.3541(3) 0.7802(2) 0.01482(13) 0.0582(7) Uani 1.000 C
C8 0.3079(2) 0.6349(2) 0.05384(11) 0.0465(6) Uani 1.000 C
C9 0.2336(2) 0.5182(2) -0.09216(11) 0.0497(7) Uani 1.000 C
C10 0.2471(2) 0.4995(2) -0.00024(11) 0.0430(6) Uani 1.000 C
C21 0.3420(3) 0.7169(2) 0.21112(13) 0.0601(8) Uani 1.000 C
H2 0.120500 0.132600 0.015400 0.0660 Uiso 1.000 H
H3 0.094300 0.147100 -0.135900 0.0740 Uiso 1.000 H
H4 0.159600 0.390900 -0.203200 0.0720 Uiso 1.000 H
H5 0.272000 0.684600 -0.189600 0.0760 Uiso 1.000 H
H6 0.370400 0.896400 -0.102000 0.0790 Uiso 1.000 H
H7 0.395600 0.868400 0.049400 0.0700 Uiso 1.000 H
H11 0.276(3) 0.510(2) 0.1571(11) 0.065(6) Uiso 1.000 H
H31A 0.256(3) 0.557(3) 0.2977(14) 0.108(9) Uiso 1.000 H
H31B 0.323(3) 0.725(2) 0.3359(14) 0.092(7) Uiso 1.000 H

loop_
_atom_type_symbol
_atom_type_description
_atom_type_scat_dispersion_real
_atom_type_scat_dispersion_imag
_atom_type_scat_source
C C 0.0033 0.0016 'International Tables Vol C Tables 4.2.6.8 and 6.1.1.4'
H H 0.0000 0.0000 'International Tables Vol C Tables 4.2.6.8 and 6.1.1.4'
N N 0.0061 0.0033 'International Tables Vol C Tables 4.2.6.8 and 6.1.1.4'
O O 0.0106 0.0060 'International Tables Vol C Tables 4.2.6.8 and 6.1.1.4'

loop_
_geom_angle_atom_site_label_1
_geom_angle_atom_site_label_2
_geom_angle_atom_site_label_3
_geom_angle
_geom_angle_publ_flag
C2 N1 C10 117.22(14) no
C8 N11 C21 128.79(16) no
C8 N11 H11 112.6(11) no
C21 N11 H11 117.8(11) no
C21 N31 H31A 122.5(14) no
H31A N31 H31B 118.6(19) no
C21 N31 H31B 117.1(12) no
N1 C2 C3 124.46(16) no
C2 C3 C4 118.19(16) no
C3 C4 C9 120.34(17) no
C6 C5 C9 120.27(17) no
C5 C6 C7 121.27(16) no
C6 C7 C8 120.65(16) no
C7 C8 C10 119.03(16) no
N11 C8 C10 115.80(15) no
N11 C8 C7 125.17(16) no
C4 C9 C10 117.50(15) no
C4 C9 C5 123.29(16) no
C5 C9 C10 119.21(15) no
N1 C10 C8 118.18(15) no
N1 C10 C9 122.26(15) no
C8 C10 C9 119.56(15) no
O21 C21 N31 123.03(19) no
N11 C21 N31 114.03(17) no
O21 C21 N11 122.93(18) no
N1 C2 H2 117.75 no
C3 C2 H2 117.79 no
C2 C3 H3 120.86 no
C4 C3 H3 120.95 no
C3 C4 H4 119.84 no
C9 C4 H4 119.82 no
C6 C5 H5 119.82 no
C9 C5 H5 119.90 no
C5 C6 H6 119.33 no
C7 C6 H6 119.41 no
C6 C7 H7 119.69 no
C8 C7 H7 119.66 no

loop_
_geom_bond_atom_site_label_1
_geom_bond_atom_site_label_2
_geom_bond_site_symmetry_1
_geom_bond_site_symmetry_2
_geom_bond_distance
_geom_bond_publ_flag
O21 C21 . . 1.232(2) no
N1 C2 . . 1.320(2) no
N1 C10 . . 1.368(2) no
N11 C8 . . 1.399(2) no
N11 C21 . . 1.366(2) no
N31 C21 . . 1.338(3) no
N11 H11 . . 0.859(17) no
N31 H31A . . 0.91(2) no
N31 H31B . . 0.90(2) no
C2 C3 . . 1.401(3) no
C3 C4 . . 1.354(2) no
C4 C9 . . 1.402(2) no
C5 C9 . . 1.413(2) no
C5 C6 . . 1.351(3) no
C6 C7 . . 1.405(3) no
C7 C8 . . 1.373(2) no
C8 C10 . . 1.430(2) no
C9 C10 . . 1.411(2) no
C2 H2 . . 0.9306 no
C3 H3 . . 0.9298 no
C4 H4 . . 0.9305 no
C5 H5 . . 0.9306 no
C6 H6 . . 0.9298 no
C7 H7 . . 0.9297 no

loop_
_geom_hbond_atom_site_label_D
_geom_hbond_atom_site_label_H
_geom_hbond_atom_site_label_A
_geom_hbond_site_symmetry_A
_geom_hbond_distance_DH
_geom_hbond_distance_HA
_geom_hbond_distance_DA
_geom_hbond_angle_DHA
_geom_hbond_publ_flag
N11 H11 N1 . 0.859(17) 2.227(17) 2.685(2) 113.3(14) yes
N31 H31A O21 2_545 0.91(2) 1.94(2) 2.836(3) 171(2) yes
N31 H31B N1 2_555 0.90(2) 2.19(2) 3.072(2) 166.1(18) yes
C7 H7 O21 . 0.93 2.30 2.895(2) 122 yes

loop_
_geom_torsion_atom_site_label_1
_geom_torsion_atom_site_label_2
_geom_torsion_atom_site_label_3
_geom_torsion_atom_site_label_4
_geom_torsion
_geom_torsion_publ_flag
C10 N1 C2 C3 -1.0(3) no
C2 N1 C10 C8 -179.20(16) no
C2 N1 C10 C9 1.2(2) no
C21 N11 C8 C7 8.6(3) no
C21 N11 C8 C10 -170.82(17) no
C8 N11 C21 O21 -10.6(3) no
C8 N11 C21 N31 170.96(17) no
N1 C2 C3 C4 -0.3(3) no
C2 C3 C4 C9 1.5(3) no
C3 C4 C9 C5 178.91(19) no
C3 C4 C9 C10 -1.3(3) no
C6 C5 C9 C4 -179.84(19) no
C6 C5 C9 C10 0.3(3) no
C9 C5 C6 C7 -0.2(3) no
C5 C6 C7 C8 -0.5(3) no
C6 C7 C8 N11 -178.49(17) no
C6 C7 C8 C10 0.9(3) no
C7 C8 C10 N1 179.64(15) no
C7 C8 C10 C9 -0.8(2) no
N11 C8 C10 N1 -0.9(2) no
N11 C8 C10 C9 178.71(13) no
C4 C9 C10 N1 -0.1(2) no
C5 C9 C10 C8 0.1(3) no
C4 C9 C10 C8 -179.70(15) no
C5 C9 C10 N1 179.72(15) no

loop_
_cod_related_entry_id
_cod_related_entry_database
_cod_related_entry_code
1 ChemSpider 109537
